data_7037587
loop_
_publ_author_name
'Sun, Jing-Wen'
'Yan, Peng-Fei'
'An, Guang-Hui'
'Sha, Jing-Quan'
'Wang, Cheng'
'Li, Guang-Ming'

_publ_section_title
;
 POM species, temperature and counterions modulated the various
 dimensionalities of POM-based metal-organic frameworks.
;
_journal_issue 4
_journal_name_full 'Dalton transactions (Cambridge, England : 2003)'
_journal_page_first 1657
_journal_page_last 1667
_journal_paper_doi 10.1039/c5dt04094a
_journal_volume 45
_journal_year 2016
_chemical_formula_moiety 'C16 Cu4 N12 O64 Si W12 '
_chemical_formula_sum 'C16 Cu4 N12 O64 Si W12'
_chemical_formula_weight 3872.65
_chemical_name_systematic
;
 ?
;
_space_group_IT_number 2
_symmetry_cell_setting triclinic
_symmetry_space_group_name_Hall '-P 1'
_symmetry_space_group_name_H-M 'P -1'
_atom_sites_solution_primary direct
_atom_sites_solution_secondary difmap
_audit_creation_method SHELXL-97
_audit_update_record
;
2015-11-23 deposited with the CCDC.
2015-12-07 downloaded from the CCDC.
;
_cell_angle_alpha 72.567(5)
_cell_angle_beta 88.003(5)
_cell_angle_gamma 81.935(5)
_cell_formula_units_Z 2
_cell_length_a 13.052(5)
_cell_length_b 16.309(5)
_cell_length_c 19.758(5)
_cell_measurement_reflns_used 8738
_cell_measurement_temperature 293(2)
_cell_measurement_theta_max 29.6309
_cell_measurement_theta_min 3.1090
_cell_volume 3973(2)
_computing_cell_refinement 'Bruker FRAMBO'
_computing_data_collection 'Bruker FRAMBO'
_computing_data_reduction 'Bruker SHELXTL'
_computing_molecular_graphics 'Bruker SHELXTL'
_computing_publication_material 'Bruker SHELXTL'
_computing_structure_refinement 'SHELXL-97 (Sheldrick, 1997)'
_computing_structure_solution 'Bruker SHELXTL'
_diffrn_ambient_temperature 293(2)
_diffrn_measured_fraction_theta_full 0.997
_diffrn_measured_fraction_theta_max 0.997
_diffrn_measurement_device_type 'multiwire proportional'
_diffrn_measurement_method 'phi and omega scans'
_diffrn_radiation_monochromator graphite
_diffrn_radiation_source 'fine-focus sealed tube'
_diffrn_radiation_type MoK\a
_diffrn_radiation_wavelength 0.71069
_diffrn_reflns_av_R_equivalents 0.0733
_diffrn_reflns_av_unetI/netI 0.105
_diffrn_reflns_limit_h_max 15
_diffrn_reflns_limit_h_min -15
_diffrn_reflns_limit_k_max 19
_diffrn_reflns_limit_k_min -19
_diffrn_reflns_limit_l_max 23
_diffrn_reflns_limit_l_min -23
_diffrn_reflns_number 27293
_diffrn_reflns_theta_full 25.00
_diffrn_reflns_theta_max 25.00
_diffrn_reflns_theta_min 3.12
_exptl_absorpt_coefficient_mu 18.461
_exptl_absorpt_correction_T_max 0.091
_exptl_absorpt_correction_T_min 0.050
_exptl_absorpt_correction_type multi-scan
_exptl_absorpt_process_details sadabs(Sheldrick,1996)
_exptl_crystal_colour blue
_exptl_crystal_density_diffrn 3.237
_exptl_crystal_density_method 'not measured'
_exptl_crystal_description block
_exptl_crystal_F_000 3420
_exptl_crystal_size_max 0.28
_exptl_crystal_size_mid 0.15
_exptl_crystal_size_min 0.13
_platon_squeeze_details ' ?'
_refine_diff_density_max 19.515
_refine_diff_density_min -4.707
_refine_diff_density_rms 0.545
_refine_ls_extinction_method none
_refine_ls_goodness_of_fit_ref 1.041
_refine_ls_hydrogen_treatment constr
_refine_ls_matrix_type full
_refine_ls_number_parameters 973
_refine_ls_number_reflns 13956
_refine_ls_number_restraints 302
_refine_ls_restrained_S_all 1.034
_refine_ls_R_factor_all 0.1235
_refine_ls_R_factor_gt 0.0917
_refine_ls_shift/su_max 0.004
_refine_ls_shift/su_mean 0.000
_refine_ls_structure_factor_coef Fsqd
_refine_ls_weighting_details 'calc w=1/[\s^2^(Fo^2^)+(0.1643P)^2^+0.0000P] where P=(Fo^2^+2Fc^2^)/3'
_refine_ls_weighting_scheme calc
_refine_ls_wR_factor_gt 0.2467
_refine_ls_wR_factor_ref 0.2749
_reflns_number_gt 9247
_reflns_number_total 14004
_reflns_threshold_expression >2sigma(I)
_cod_data_source_file c5dt04094a2.cif
_cod_data_source_block 1
_cod_depositor_comments
;
The following automatic conversions were performed:

'_refine_ls_hydrogen_treatment' value 'CONSTR' changed to 'constr'
according to
/usr/data/users/saulius/crontab/automatic-downloads/rss-feeds/RSC/lib/dictionaries/cif_core.dic
dictionary named 'cif_core.dic' version 2.4.2 from 2011-04-26.

Automatic conversion script
Id: cif_fix_values 4268 2015-11-12 08:31:59Z antanas 

 Adding full bibliography for 7037587--7037592.cif.
;
_cod_original_sg_symbol_Hall '  -P 1  '
_cod_original_sg_symbol_H-M '  P -1  '
_cod_database_code 7037587

loop_
_symmetry_equiv_pos_as_xyz
'x, y, z'
'-x, -y, -z'

loop_
_atom_site_label
_atom_site_type_symbol
_atom_site_fract_x
_atom_site_fract_y
_atom_site_fract_z
_atom_site_U_iso_or_equiv
_atom_site_adp_type
_atom_site_occupancy
_atom_site_symmetry_multiplicity
_atom_site_calc_flag
_atom_site_refinement_flags
C1 C 0.106(2) 0.306(3) 0.743(2) 0.067(11) Uani 1 1 d .
C8 C 0.351(2) -0.096(2) -0.0693(18) 0.055(9) Uani 1 1 d .
C3 C -0.0551(18) 0.5435(18) 0.3549(14) 0.038(6) Uani 1 1 d U
C2 C 0.068(2) 0.366(2) 0.6722(15) 0.053(9) Uani 1 1 d .
C11 C 0.632(3) -0.066(3) 0.624(2) 0.088(8) Uani 1 1 d U
C7 C 0.253(3) -0.072(2) -0.0502(16) 0.058(8) Uani 1 1 d .
C6 C 0.1574(18) -0.1104(16) -0.0427(13) 0.032(5) Uani 1 1 d U
N12 N 0.622(2) 0.405(2) 1.1337(16) 0.076(8) Uani 1 1 d U
C5 C -0.133(2) 0.1925(19) 0.0453(16) 0.047(8) Uani 1 1 d .
C12 C 0.744(4) -0.057(4) 0.611(3) 0.111(10) Uani 1 1 d U
C10 C 0.573(3) -0.098(2) 0.6768(18) 0.064(9) Uani 1 1 d U
C9 C 0.610(4) -0.148(3) 0.756(2) 0.088(12) Uani 1 1 d U
C16 C 0.575(4) 0.336(3) 1.259(2) 0.085(8) Uani 1 1 d U
C4 C -0.054(3) 0.465(3) 0.326(2) 0.083(11) Uani 1 1 d U
N3 N 0.2240(19) 0.0039(17) -0.0372(16) 0.060(7) Uani 1 1 d .
N4 N 0.1190(18) 0.0158(15) -0.0235(12) 0.046(6) Uani 1 1 d .
N6 N 0.521(2) 0.5567(19) 0.9238(14) 0.060(7) Uani 1 1 d U
N7 N 0.580(2) 0.4442(18) 1.0699(14) 0.058(6) Uani 1 1 d U
N9 N 0.0490(18) 0.3352(18) 0.6167(13) 0.063(8) Uani 1 1 d .
N10 N 0.0289(17) 0.4044(17) 0.5622(11) 0.045(6) Uani 1 1 d .
N11 N -0.0319(15) 0.5235(19) 0.4208(11) 0.047(6) Uani 1 1 d .
N8 N 0.5204(19) 0.0474(18) 0.4174(15) 0.060(7) Uani 1 1 d .
N5 N 0.531(2) 0.089(2) 0.3472(16) 0.074(8) Uani 1 1 d U
N2 N -0.0860(19) 0.0576(15) 0.0245(12) 0.047(6) Uani 1 1 d .
N1 N 0.575(2) -0.033(2) 0.5693(16) 0.071(7) Uani 1 1 d U
O1 O -0.200(3) 0.2514(19) 0.0641(17) 0.109(11) Uani 1 1 d .
O2 O 0.9100(14) 0.0817(13) 0.6491(10) 0.052(5) Uani 1 1 d .
O3 O 0.6504(11) 0.3560(11) 0.6816(9) 0.031(4) Uani 1 1 d U
O4 O 0.4997(15) 0.5915(14) 0.5816(10) 0.056(6) Uani 1 1 d .
O5 O 0.2681(6) 0.3785(6) 0.5753(4) 0.047(5) Uani 1 1 d U
Si1 Si 0.6020(6) 0.2711(6) 0.7292(4) 0.056 Uiso 1 1 d R
O6 O 0.5886(14) 0.1703(15) 0.5019(10) 0.057(6) Uani 1 1 d .
O7 O 0.6942(14) 0.1402(12) 0.6332(11) 0.051(5) Uani 1 1 d .
O8 O 0.5737(14) 0.1149(14) 0.8795(10) 0.048(5) Uani 1 1 d .
O9 O 0.5295(12) 0.2493(10) 0.9309(9) 0.036(4) Uani 1 1 d .
O10 O 0.6780(12) 0.4137(12) 0.8034(11) 0.049(5) Uani 1 1 d .
O11 O 0.3565(12) 0.3562(14) 0.7117(11) 0.053(5) Uani 1 1 d .
O12 O 0.7242(14) 0.2519(12) 0.8825(9) 0.042(5) Uani 1 1 d .
O13 O 0.5232(11) 0.2411(10) 0.6846(8) 0.028(4) Uani 1 1 d .
O14 O 0.3575(15) 0.0416(14) 0.7371(11) 0.058(5) Uani 1 1 d U
O16 O 0.7829(15) 0.0880(13) 0.8741(10) 0.048(5) Uani 1 1 d U
O17 O -0.0306(18) 0.3882(18) 0.3727(11) 0.070(7) Uani 1 1 d .
O18 O 0.6515(13) 0.2971(12) 0.5562(10) 0.043(4) Uani 1 1 d U
O19 O 0.4494(14) 0.2777(15) 0.5555(10) 0.056(6) Uani 1 1 d .
O20 O 0.4740(14) 0.4721(13) 0.7103(10) 0.046(5) Uani 1 1 d .
O21 O 0.1865(13) 0.3929(14) 0.4452(11) 0.057(6) Uani 1 1 d .
O22 O 0.8137(12) 0.2548(12) 0.6333(10) 0.043(4) Uani 1 1 d .
O15 O 0.7713(15) 0.0356(13) 0.7615(11) 0.052(5) Uani 1 1 d .
O23 O 0.8933(13) 0.1529(12) 0.7598(10) 0.042(5) Uani 1 1 d .
O24 O 0.3626(12) 0.2957(12) 0.8532(9) 0.040(4) Uani 1 1 d .
O25 O 0.6510(13) 0.4621(11) 0.5578(10) 0.040(4) Uani 1 1 d .
O26 O 0.8179(14) 0.4179(13) 0.6338(10) 0.052(5) Uani 1 1 d .
O27 O 0.4858(13) 0.4104(11) 0.8539(9) 0.040(4) Uani 1 1 d .
O28 O 0.6944(12) 0.1962(11) 0.7585(8) 0.030(4) Uani 1 1 d U
O29 O 0.4633(11) 0.4182(10) 0.6023(8) 0.029(4) Uani 1 1 d U
O30 O 0.8334(14) 0.3157(13) 0.7696(8) 0.045(5) Uani 1 1 d .
O31 O 0.9363(14) 0.1863(15) 0.8880(10) 0.058(6) Uani 1 1 d .
O32 O 0.0157(19) 0.2704(16) 0.5024(15) 0.087(8) Uani 1 1 d .
O33 O 0.3773(15) -0.1651(16) -0.0862(14) 0.072(7) Uani 1 1 d .
O34 O 0.4977(14) 0.1119(13) 0.6350(11) 0.049(5) Uani 1 1 d .
O35 O 0.714(2) 0.5581(17) 0.8895(14) 0.073(7) Uani 1 1 d .
O36 O 0.666(2) 0.620(2) 1.0215(19) 0.126(13) Uani 1 1 d .
O37 O 0.502(2) 0.313(2) 1.2969(16) 0.106(8) Uani 1 1 d U
O38 O 0.5584(14) 0.0634(13) 0.7678(9) 0.046(5) Uani 1 1 d U
O39 O 0.6651(13) 0.5153(12) 0.6706(9) 0.044(5) Uani 1 1 d .
O40 O 0.3406(14) 0.2142(13) 0.6698(9) 0.044(5) Uani 1 1 d .
O41 O 0.669(2) 0.3374(19) 1.2772(15) 0.098(8) Uani 1 1 d U
O42 O 0.1695(19) 0.1651(14) -0.0054(13) 0.070(7) Uani 1 1 d .
O43 O 0.6463(15) 0.3734(12) 0.9508(10) 0.050(5) Uani 1 1 d .
O44 O 0.8492(13) 0.4918(11) 0.7399(9) 0.038(4) Uani 1 1 d U
O45 O 0.6766(16) -0.0526(12) 0.8829(10) 0.053(5) Uani 1 1 d .
O46 O 0.3861(14) 0.1366(12) 0.9527(10) 0.044(5) Uani 1 1 d .
O47 O 0.8205(14) 0.3847(16) 0.5038(10) 0.056(6) Uani 1 1 d .
O48 O 0.2920(14) 0.4708(16) 0.7918(11) 0.062(6) Uani 1 1 d .
O49 O 0.4107(13) 0.1612(13) 0.8046(9) 0.045(5) Uani 1 1 d .
O50 O -0.0441(15) 0.2051(12) 0.0303(11) 0.051(5) Uani 1 1 d .
O51 O 0.684(2) -0.1218(17) 0.4579(13) 0.082(7) Uani 1 1 d .
O52 O 0.1205(16) 0.225(2) 0.7451(13) 0.083(9) Uani 1 1 d .
O53 O 0.113(2) 0.341(2) 0.7934(11) 0.102(12) Uani 1 1 d .
O54 O -0.082(3) 0.477(3) 0.2561(19) 0.131(13) Uani 1 1 d .
O55 O 0.800(2) 0.447(2) 1.020(2) 0.126(13) Uani 1 1 d .
O56 O 0.062(3) 0.062(3) 0.1460(18) 0.149(16) Uani 1 1 d .
O57 O 0.717(3) 0.079(2) 0.3888(19) 0.128(12) Uani 1 1 d U
O58 O 0.4239(18) -0.049(2) -0.0659(16) 0.106(11) Uani 1 1 d .
O59 O 0.5365(12) 0.2922(11) 0.7950(8) 0.034(4) Uani 1 1 d .
O60 O 0.703(3) -0.153(2) 0.7678(17) 0.111(10) Uani 1 1 d U
O61 O 0.542(3) -0.169(2) 0.7974(19) 0.125(11) Uani 1 1 d U
O62 O 0.821(3) -0.085(3) 0.656(2) 0.148(12) Uani 1 1 d U
O63 O 0.767(2) 0.000(2) 0.5337(17) 0.102(7) Uani 1 1 d U
Cu1 Cu 0.6504(3) 0.5027(3) 0.9832(2) 0.0668(12) Uani 1 1 d .
Cu2 Cu 0.0450(3) 0.1063(2) 0.0093(2) 0.0539(10) Uani 1 1 d .
Cu3 Cu 0.0022(2) 0.3959(2) 0.46731(19) 0.0451(8) Uani 1 1 d .
Cu4 Cu 0.6436(3) 0.0194(3) 0.4752(2) 0.0670(12) Uani 1 1 d .
W1 W 0.83109(7) 0.19868(7) 0.83330(6) 0.0351(3) Uani 1 1 d .
W2 W 0.74654(7) 0.36337(7) 0.57733(5) 0.0351(3) Uani 1 1 d .
W3 W 0.39575(8) 0.40028(8) 0.78155(6) 0.0382(3) Uani 1 1 d .
W4 W 0.61351(8) 0.33810(7) 0.88234(6) 0.0340(3) Uani 1 1 d .
W5 W 0.57603(8) 0.20135(8) 0.57834(6) 0.0391(3) Uani 1 1 d .
W6 W 0.45477(8) 0.19311(8) 0.88267(6) 0.0372(3) Uani 1 1 d .
W7 W 0.76752(8) 0.42583(7) 0.72429(6) 0.0351(3) Uani 1 1 d .
W8 W 0.67021(9) 0.05394(7) 0.83172(6) 0.0388(3) Uani 1 1 d .
W9 W 0.37832(7) 0.33058(8) 0.62255(6) 0.0395(3) Uani 1 1 d .
W10 W 0.81331(8) 0.13643(8) 0.68721(6) 0.0395(3) Uani 1 1 d .
W11 W 0.54985(8) 0.49079(7) 0.62414(6) 0.0372(3) Uani 1 1 d .
W12 W 0.43288(9) 0.12246(8) 0.72360(6) 0.0406(3) Uani 1 1 d .
C15 C 0.549(3) 0.381(3) 1.181(2) 0.078(8) Uani 1 1 d U
C13 C 0.540(3) 0.593(3) 0.854(2) 0.080(11) Uani 1 1 d U
O64 O 0.681(3) 0.634(3) 0.775(2) 0.145(14) Uani 1 1 d U
C14 C 0.652(4) 0.591(2) 0.845(2) 0.085(14) Uani 1 1 d .

loop_
_atom_site_aniso_label
_atom_site_aniso_U_11
_atom_site_aniso_U_22
_atom_site_aniso_U_33
_atom_site_aniso_U_23
_atom_site_aniso_U_13
_atom_site_aniso_U_12
C1 0.026(14) 0.08(3) 0.07(2) 0.02(2) -0.004(14) -0.019(16)
C8 0.036(15) 0.041(19) 0.07(2) -0.003(17) 0.014(14) 0.002(13)
C3 0.033(9) 0.048(10) 0.039(10) -0.017(8) -0.003(7) -0.014(8)
C2 0.050(16) 0.05(2) 0.034(16) 0.015(15) -0.003(13) 0.007(14)
C11 0.106(13) 0.073(18) 0.109(16) -0.063(15) -0.015(12) -0.006(15)
C7 0.08(2) 0.05(2) 0.045(18) -0.010(15) 0.004(16) -0.022(17)
C6 0.036(9) 0.027(9) 0.037(9) -0.017(7) 0.000(7) -0.001(7)
N12 0.084(10) 0.070(10) 0.075(10) -0.025(7) 0.000(7) -0.007(7)
C5 0.032(14) 0.044(18) 0.057(18) -0.001(15) -0.012(13) -0.004(12)
C12 0.100(13) 0.11(2) 0.135(18) -0.055(17) -0.015(13) -0.003(18)
C10 0.068(12) 0.063(12) 0.061(12) -0.025(9) 0.008(9) -0.004(9)
C9 0.092(14) 0.087(15) 0.091(15) -0.036(10) 0.010(9) -0.020(9)
C16 0.104(13) 0.070(17) 0.083(12) -0.026(14) 0.001(10) -0.007(15)
C4 0.088(14) 0.085(14) 0.078(14) -0.032(10) 0.003(9) -0.007(9)
N3 0.051(15) 0.038(16) 0.09(2) -0.012(15) 0.012(13) -0.017(12)
N4 0.054(14) 0.038(14) 0.051(14) -0.011(11) -0.001(11) -0.029(11)
N6 0.070(10) 0.063(11) 0.049(10) -0.023(8) 0.001(8) -0.004(8)
N7 0.072(10) 0.057(10) 0.055(9) -0.030(8) -0.005(8) -0.011(8)
N9 0.050(14) 0.07(2) 0.054(16) 0.005(15) -0.041(13) -0.010(13)
N10 0.061(15) 0.052(16) 0.021(11) -0.012(12) 0.015(10) -0.003(12)
N11 0.032(11) 0.09(2) 0.028(12) -0.026(13) 0.012(9) -0.009(12)
N8 0.060(16) 0.056(18) 0.08(2) -0.035(15) 0.032(14) -0.039(13)
N5 0.085(11) 0.068(12) 0.070(11) -0.021(9) 0.007(9) -0.010(9)
N2 0.073(16) 0.030(14) 0.040(13) -0.012(11) 0.003(11) -0.012(11)
N1 0.076(9) 0.069(10) 0.076(10) -0.037(8) 0.015(8) -0.006(8)
O1 0.14(3) 0.07(2) 0.13(3) -0.075(19) -0.04(2) 0.030(18)
O2 0.050(11) 0.050(13) 0.059(13) -0.020(11) 0.020(9) -0.011(9)
O3 0.023(6) 0.039(8) 0.041(7) -0.024(6) 0.000(6) -0.010(6)
O4 0.053(11) 0.070(15) 0.041(11) -0.015(11) -0.023(9) 0.005(10)
O5 0.027(7) 0.054(9) 0.053(8) -0.011(7) -0.002(6) 0.005(6)
O6 0.048(11) 0.084(17) 0.053(12) -0.031(12) 0.034(9) -0.041(11)
O7 0.049(11) 0.034(11) 0.076(14) -0.016(10) 0.020(10) -0.025(9)
O8 0.053(11) 0.063(14) 0.041(11) -0.031(10) 0.012(8) -0.024(10)
O9 0.044(9) 0.012(8) 0.051(11) -0.009(8) 0.013(8) 0.000(7)
O10 0.023(8) 0.042(12) 0.078(14) -0.013(10) -0.002(9) -0.001(8)
O11 0.025(9) 0.066(14) 0.076(14) -0.032(12) 0.022(9) -0.017(9)
O12 0.063(11) 0.047(12) 0.030(9) -0.023(9) 0.026(8) -0.031(9)
O13 0.024(8) 0.015(8) 0.035(9) 0.003(7) 0.006(6) 0.009(6)
O14 0.060(9) 0.055(9) 0.073(9) -0.033(7) 0.003(7) -0.019(7)
O16 0.063(8) 0.039(8) 0.048(8) -0.021(7) 0.014(7) -0.007(7)
O17 0.083(15) 0.10(2) 0.049(13) -0.047(14) 0.005(11) -0.023(14)
O18 0.047(8) 0.044(8) 0.053(8) -0.035(7) 0.008(6) -0.008(6)
O19 0.045(11) 0.075(16) 0.050(12) -0.016(11) 0.016(9) -0.022(10)
O20 0.053(11) 0.050(13) 0.049(11) -0.033(10) 0.026(9) -0.024(9)
O21 0.033(10) 0.066(15) 0.064(13) -0.006(12) 0.004(9) -0.013(9)
O22 0.035(9) 0.048(12) 0.058(12) -0.037(10) 0.010(8) -0.002(8)
O15 0.067(13) 0.038(12) 0.068(13) -0.038(11) 0.031(10) -0.022(10)
O23 0.043(10) 0.035(11) 0.050(11) -0.016(9) 0.034(8) -0.005(8)
O24 0.038(9) 0.046(12) 0.040(10) -0.016(9) 0.006(8) -0.015(8)
O25 0.039(10) 0.032(10) 0.058(12) -0.023(9) -0.002(8) -0.013(8)
O26 0.056(12) 0.054(13) 0.059(12) -0.032(11) 0.037(9) -0.019(10)
O27 0.056(11) 0.032(11) 0.039(10) -0.019(8) 0.024(8) -0.020(8)
O28 0.037(6) 0.035(6) 0.026(6) -0.021(5) 0.014(5) -0.011(5)
O29 0.027(6) 0.018(7) 0.042(7) -0.010(6) 0.008(6) 0.000(5)
O30 0.061(11) 0.056(13) 0.023(9) -0.021(9) 0.021(8) -0.013(9)
O31 0.040(10) 0.067(15) 0.052(12) 0.006(11) 0.000(9) -0.009(10)
O32 0.084(17) 0.054(16) 0.12(2) -0.010(16) 0.018(15) -0.022(13)
O33 0.046(12) 0.059(16) 0.12(2) -0.042(15) 0.018(12) 0.004(11)
O34 0.051(11) 0.055(13) 0.064(13) -0.046(11) 0.024(9) -0.022(9)
O35 0.086(17) 0.064(17) 0.083(18) -0.039(15) 0.045(14) -0.031(14)
O36 0.13(2) 0.14(3) 0.17(3) -0.13(3) 0.08(2) -0.06(2)
O37 0.115(10) 0.097(12) 0.097(10) -0.016(8) 0.013(8) -0.012(9)
O38 0.055(8) 0.046(8) 0.040(8) -0.022(7) 0.016(6) 0.000(7)
O39 0.045(10) 0.038(11) 0.044(11) -0.004(9) -0.014(8) -0.006(8)
O40 0.050(10) 0.051(13) 0.040(10) -0.018(9) 0.019(8) -0.028(9)
O41 0.120(13) 0.084(19) 0.095(17) -0.030(16) -0.016(12) -0.015(16)
O42 0.095(17) 0.041(13) 0.083(16) -0.018(12) 0.009(13) -0.042(12)
O43 0.070(13) 0.036(12) 0.051(12) -0.017(10) 0.016(10) -0.021(10)
O44 0.050(7) 0.039(8) 0.038(7) -0.027(6) -0.001(6) -0.016(6)
O45 0.078(14) 0.029(11) 0.058(13) -0.019(10) 0.028(10) -0.019(10)
O46 0.051(11) 0.041(11) 0.056(12) -0.034(10) 0.029(9) -0.020(9)
O47 0.038(10) 0.097(18) 0.039(11) -0.021(11) 0.008(8) -0.030(11)
O48 0.043(11) 0.083(17) 0.059(13) -0.020(12) 0.002(9) -0.011(11)
O49 0.037(9) 0.064(14) 0.041(10) -0.026(10) 0.017(8) -0.006(9)
O50 0.063(13) 0.025(11) 0.065(13) -0.022(10) 0.014(10) 0.006(9)
O51 0.104(19) 0.070(18) 0.083(17) -0.036(15) 0.033(14) -0.028(15)
O52 0.046(12) 0.09(2) 0.082(18) 0.017(16) 0.023(11) -0.009(13)
O53 0.092(19) 0.19(3) 0.022(11) -0.009(16) -0.014(11) -0.06(2)
O54 0.12(3) 0.15(3) 0.14(3) -0.08(3) -0.06(2) 0.02(2)
O55 0.080(19) 0.10(2) 0.20(4) -0.03(2) -0.01(2) -0.022(17)
O56 0.14(3) 0.17(4) 0.11(2) 0.01(2) -0.08(2) 0.01(3)
O57 0.128(14) 0.125(15) 0.133(14) -0.040(9) 0.020(9) -0.020(9)
O58 0.052(15) 0.13(3) 0.12(2) -0.02(2) 0.009(14) -0.004(16)
O59 0.033(8) 0.027(10) 0.033(9) 0.007(8) 0.002(7) -0.011(7)
O60 0.113(12) 0.110(13) 0.113(13) -0.036(9) -0.012(9) -0.009(9)
O61 0.132(14) 0.123(14) 0.123(14) -0.043(9) 0.006(9) -0.016(9)
O62 0.120(17) 0.15(3) 0.17(2) -0.04(2) -0.038(18) 0.00(2)
O63 0.087(14) 0.116(18) 0.123(15) -0.071(14) -0.013(13) -0.002(13)
Cu1 0.074(3) 0.070(3) 0.076(3) -0.044(2) 0.024(2) -0.030(2)
Cu2 0.049(2) 0.038(2) 0.078(3) -0.022(2) 0.0077(18) -0.0107(16)
Cu3 0.0425(18) 0.047(2) 0.050(2) -0.0177(17) 0.0053(15) -0.0120(15)
Cu4 0.062(2) 0.084(3) 0.074(3) -0.046(3) 0.026(2) -0.030(2)
W1 0.0316(5) 0.0359(6) 0.0381(6) -0.0124(5) 0.0072(4) -0.0043(4)
W2 0.0315(5) 0.0430(7) 0.0329(6) -0.0109(5) 0.0134(4) -0.0163(4)
W3 0.0309(5) 0.0381(7) 0.0507(7) -0.0228(5) 0.0114(4) -0.0026(4)
W4 0.0421(6) 0.0320(6) 0.0358(6) -0.0209(5) 0.0103(4) -0.0101(4)
W5 0.0425(6) 0.0494(7) 0.0377(6) -0.0272(5) 0.0137(5) -0.0185(5)
W6 0.0405(6) 0.0393(7) 0.0393(6) -0.0191(5) 0.0217(4) -0.0189(5)
W7 0.0345(5) 0.0361(6) 0.0412(6) -0.0159(5) 0.0105(4) -0.0187(4)
W8 0.0505(6) 0.0245(6) 0.0425(6) -0.0132(5) 0.0171(5) -0.0063(5)
W9 0.0256(5) 0.0559(8) 0.0424(6) -0.0200(6) 0.0049(4) -0.0121(5)
W10 0.0383(6) 0.0378(7) 0.0447(7) -0.0193(5) 0.0169(5) -0.0014(5)
W11 0.0361(6) 0.0302(6) 0.0427(6) -0.0070(5) 0.0034(4) -0.0053(4)
W12 0.0451(6) 0.0445(7) 0.0466(7) -0.0284(6) 0.0201(5) -0.0262(5)
C15 0.082(11) 0.070(11) 0.080(9) -0.025(8) 0.005(8) -0.007(9)
C13 0.088(14) 0.072(14) 0.081(14) -0.025(9) 0.005(9) -0.011(9)
O64 0.152(16) 0.139(16) 0.146(16) -0.047(10) 0.003(10) -0.021(10)
C14 0.16(4) 0.04(2) 0.06(3) -0.018(19) -0.01(3) -0.01(2)

loop_
_atom_type_symbol
_atom_type_description
_atom_type_scat_dispersion_real
_atom_type_scat_dispersion_imag
_atom_type_scat_source
C C 0.0033 0.0016 'International Tables Vol C Tables 4.2.6.8 and 6.1.1.4'
N N 0.0061 0.0033 'International Tables Vol C Tables 4.2.6.8 and 6.1.1.4'
O O 0.0106 0.0060 'International Tables Vol C Tables 4.2.6.8 and 6.1.1.4'
Cu Cu 0.3201 1.2651 'International Tables Vol C Tables 4.2.6.8 and 6.1.1.4'
W W -0.8490 6.8722 'International Tables Vol C Tables 4.2.6.8 and 6.1.1.4'
Si Si 0.0817 0.0704 'International Tables Vol C Tables 4.2.6.8 and 6.1.1.4'

loop_
_geom_angle_atom_site_label_1
_geom_angle_atom_site_label_2
_geom_angle_atom_site_label_3
_geom_angle
_geom_angle_site_symmetry_1
_geom_angle_site_symmetry_3
O53 C1 O52 130(3) . .
O53 C1 C2 117(4) . .
O52 C1 C2 113(4) . .
O33 C8 O58 118(3) . .
O33 C8 C7 123(3) . .
O58 C8 C7 119(3) . .
N11 C3 C2 108(3) . 2_566
N11 C3 C4 114(3) . .
C2 C3 C4 138(3) 2_566 .
N9 C2 C3 106(2) . 2_566
N9 C2 C1 122(3) . .
C3 C2 C1 131(3) 2_566 .
N1 C11 C10 107(4) . .
N1 C11 C12 114(5) . .
C10 C11 C12 139(4) . .
N3 C7 C8 122(3) . .
N3 C7 C6 103(3) . .
C8 C7 C6 134(3) . .
N2 C6 C5 119(2) 2 2
N2 C6 C7 107(2) 2 .
C5 C6 C7 133(3) 2 .
C15 N12 N7 110(3) . .
O50 C5 O1 121(3) . .
O50 C5 C6 115(3) . 2
O1 C5 C6 124(3) . 2
O62 C12 C11 127(5) . .
O62 C12 O63 118(4) . .
C11 C12 O63 115(4) . .
C11 C10 N5 111(3) . 2_656
C11 C10 C9 125(4) . .
N5 C10 C9 124(3) 2_656 .
O61 C9 O60 129(5) . .
O61 C9 C10 114(4) . .
O60 C9 C10 116(4) . .
O37 C16 O41 129(4) . .
O37 C16 C15 116(4) . .
O41 C16 C15 115(4) . .
O17 C4 O54 123(4) . .
O17 C4 C3 116(3) . .
O54 C4 C3 120(4) . .
C7 N3 N4 112(2) . .
N2 N4 N3 105(2) 2 .
N2 N4 Cu2 127(2) 2 .
N3 N4 Cu2 126.9(18) . .
N7 N6 C13 107(3) 2_667 .
N7 N6 Cu1 138(2) 2_667 .
C13 N6 Cu1 114(2) . .
N6 N7 N12 108(3) 2_667 .
N6 N7 Cu1 125(2) 2_667 .
N12 N7 Cu1 127(2) . .
N10 N9 C2 105(3) . .
N9 N10 N11 112(2) . 2_566
N9 N10 Cu3 122(2) . .
N11 N10 Cu3 126.5(18) 2_566 .
C3 N11 N10 109(3) . 2_566
C3 N11 Cu3 114(2) . .
N10 N11 Cu3 137.1(17) 2_566 .
N1 N8 N5 110(3) 2_656 .
N1 N8 Cu4 133(2) 2_656 .
N5 N8 Cu4 116.6(19) . .
N8 N5 C10 100(3) . 2_656
C6 N2 N4 113(2) 2 2
C6 N2 Cu2 110.1(18) 2 .
N4 N2 Cu2 137(2) 2 .
C11 N1 N8 112(4) . 2_656
C11 N1 Cu4 118(3) . .
N8 N1 Cu4 130(2) 2_656 .
Si1 O3 W7 124.4(9) . .
Si1 O3 W2 124.7(9) . .
W7 O3 W2 92.1(5) . .
Si1 O3 W11 124.0(8) . .
W7 O3 W11 91.4(6) . .
W2 O3 W11 90.3(6) . .
O28 Si1 O13 110.5(9) . .
O28 Si1 O3 108.1(9) . .
O13 Si1 O3 111.7(8) . .
O28 Si1 O59 109.8(9) . .
O13 Si1 O59 106.3(9) . .
O3 Si1 O59 110.5(10) . .
W5 O7 W10 151.5(11) . .
W6 O8 W8 152.8(11) . .
W6 O9 W4 122.7(9) . .
W7 O10 W4 148.3(11) . .
W3 O11 W9 151.9(9) . .
W4 O12 W1 150.8(10) . .
Si1 O13 W12 127.3(8) . .
Si1 O13 W9 124.6(9) . .
W12 O13 W9 92.3(5) . .
Si1 O13 W5 121.8(8) . .
W12 O13 W5 90.9(6) . .
W9 O13 W5 89.4(5) . .
W1 O16 W8 121.8(10) . .
C4 O17 Cu3 112(3) . .
W2 O18 W5 153.3(11) . .
W5 O19 W9 122.2(10) . .
W11 O20 W3 149.7(11) . .
W2 O22 W10 151.9(10) . .
W8 O15 W10 119.8(10) . .
W10 O23 W1 122.3(9) . .
W6 O24 W3 123.6(9) . .
W2 O25 W11 125.1(10) . .
W7 O26 W2 122.0(9) . .
W4 O27 W3 123.7(9) . .
Si1 O28 W10 124.8(9) . .
Si1 O28 W1 126.4(9) . .
W10 O28 W1 90.5(5) . .
Si1 O28 W8 123.3(8) . .
W10 O28 W8 90.8(6) . .
W1 O28 W8 90.4(5) . .
W9 O29 W11 155.7(10) . .
W7 O30 W1 150.9(10) . .
W5 O34 W12 120.2(9) . .
C14 O35 Cu1 113(3) . .
W12 O38 W8 149.8(11) . .
W7 O39 W11 122.5(10) . .
W12 O40 W9 123.5(9) . .
W4 O43 Cu1 141.9(10) . .
W12 O49 W6 153.8(10) . .
C5 O50 Cu2 114.4(19) . .
Si1 O59 W3 124.0(8) . .
Si1 O59 W6 125.5(10) . .
W3 O59 W6 92.7(6) . .
Si1 O59 W4 122.2(8) . .
W3 O59 W4 92.1(7) . .
W6 O59 W4 90.9(6) . .
C12 O63 Cu4 108(3) . .
N7 Cu1 O35 174.6(11) . .
N7 Cu1 N6 96.7(10) . .
O35 Cu1 N6 79.5(11) . .
N7 Cu1 O55 95.9(13) . .
O35 Cu1 O55 87.3(13) . .
N6 Cu1 O55 165.4(14) . .
N7 Cu1 O36 92.9(11) . .
O35 Cu1 O36 91.3(11) . .
N6 Cu1 O36 96.0(13) . .
O55 Cu1 O36 90.5(14) . .
N7 Cu1 O43 85.6(9) . .
O35 Cu1 O43 90.4(8) . .
N6 Cu1 O43 88.9(10) . .
O55 Cu1 O43 84.9(11) . .
O36 Cu1 O43 174.9(11) . .
N4 Cu2 N2 95.4(9) . .
N4 Cu2 O42 89.5(10) . .
N2 Cu2 O42 174.9(11) . .
N4 Cu2 O50 171.5(9) . .
N2 Cu2 O50 81.4(9) . .
O42 Cu2 O50 93.6(10) . .
O32 Cu3 N10 91.8(12) . .
O32 Cu3 O17 88.4(12) . .
N10 Cu3 O17 177.7(9) . .
O32 Cu3 N11 170.0(10) . .
N10 Cu3 N11 95.9(9) . .
O17 Cu3 N11 83.6(10) . .
O32 Cu3 O21 92.0(9) . .
N10 Cu3 O21 88.1(8) . .
O17 Cu3 O21 94.2(9) . .
N11 Cu3 O21 94.6(8) . .
N8 Cu4 O63 175.8(13) . .
N8 Cu4 O57 87.0(12) . .
O63 Cu4 O57 91.9(14) . .
N8 Cu4 N1 96.8(11) . .
O63 Cu4 N1 84.0(13) . .
O57 Cu4 N1 173.7(15) . .
N8 Cu4 O51 92.7(10) . .
O63 Cu4 O51 91.4(11) . .
O57 Cu4 O51 94.2(13) . .
N1 Cu4 O51 90.8(11) . .
O31 W1 O12 100.7(9) . .
O31 W1 O16 100.0(9) . .
O12 W1 O16 90.1(8) . .
O31 W1 O23 101.5(9) . .
O12 W1 O23 157.8(8) . .
O16 W1 O23 87.1(8) . .
O31 W1 O30 102.0(9) . .
O12 W1 O30 85.2(7) . .
O16 W1 O30 158.0(8) . .
O23 W1 O30 89.2(7) . .
O31 W1 O28 172.3(9) . .
O12 W1 O28 84.7(7) . .
O16 W1 O28 74.3(7) . .
O23 W1 O28 73.4(7) . .
O30 W1 O28 83.9(7) . .
O47 W2 O25 101.4(10) . .
O47 W2 O18 102.6(9) . .
O25 W2 O18 92.7(7) . .
O47 W2 O22 102.5(9) . .
O25 W2 O22 155.9(8) . .
O18 W2 O22 84.5(8) . .
O47 W2 O26 99.2(8) . .
O25 W2 O26 85.7(8) . .
O18 W2 O26 158.0(8) . .
O22 W2 O26 88.0(8) . .
O47 W2 O3 170.3(9) . .
O25 W2 O3 73.2(7) . .
O18 W2 O3 85.9(7) . .
O22 W2 O3 82.7(7) . .
O26 W2 O3 72.6(6) . .
O48 W3 O11 105.0(9) . .
O48 W3 O20 102.9(9) . .
O11 W3 O20 87.0(8) . .
O48 W3 O27 99.0(9) . .
O11 W3 O27 155.9(8) . .
O20 W3 O27 89.6(7) . .
O48 W3 O24 99.0(9) . .
O11 W3 O24 89.1(8) . .
O20 W3 O24 158.0(8) . .
O27 W3 O24 85.2(7) . .
O48 W3 O59 167.2(8) . .
O11 W3 O59 83.6(7) . .
O20 W3 O59 86.8(7) . .
O27 W3 O59 72.4(7) . .
O24 W3 O59 71.2(6) . .
O43 W4 O12 101.9(9) . .
O43 W4 O27 100.1(9) . .
O12 W4 O27 158.1(7) . .
O43 W4 O10 101.4(9) . .
O12 W4 O10 87.7(7) . .
O27 W4 O10 88.5(7) . .
O43 W4 O9 101.2(8) . .
O12 W4 O9 89.7(7) . .
O27 W4 O9 85.5(7) . .
O10 W4 O9 157.4(8) . .
O43 W4 O59 169.5(8) . .
O12 W4 O59 86.4(7) . .
O27 W4 O59 71.8(7) . .
O10 W4 O59 85.3(7) . .
O9 W4 O59 72.1(6) . .
O6 W5 O7 104.1(10) . .
O6 W5 O18 102.3(8) . .
O7 W5 O18 84.6(8) . .
O6 W5 O19 98.5(10) . .
O7 W5 O19 157.4(9) . .
O18 W5 O19 90.7(8) . .
O6 W5 O34 99.1(8) . .
O7 W5 O34 87.9(8) . .
O18 W5 O34 158.5(8) . .
O19 W5 O34 88.6(8) . .
O6 W5 O13 168.8(7) . .
O7 W5 O13 84.1(7) . .
O18 W5 O13 85.8(7) . .
O19 W5 O13 73.5(7) . .
O34 W5 O13 73.3(7) . .
O46 W6 O24 99.1(8) . .
O46 W6 O8 104.0(9) . .
O24 W6 O8 156.8(8) . .
O46 W6 O9 99.0(8) . .
O24 W6 O9 87.8(7) . .
O8 W6 O9 90.4(7) . .
O46 W6 O49 103.6(8) . .
O24 W6 O49 88.9(8) . .
O8 W6 O49 84.0(8) . .
O9 W6 O49 157.4(7) . .
O46 W6 O59 169.2(8) . .
O24 W6 O59 72.5(6) . .
O8 W6 O59 84.8(7) . .
O9 W6 O59 74.2(7) . .
O49 W6 O59 83.4(7) . .
O44 W7 O30 103.0(8) . .
O44 W7 O10 101.6(8) . .
O30 W7 O10 87.8(7) . .
O44 W7 O39 97.5(8) . .
O30 W7 O39 159.5(8) . .
O10 W7 O39 87.9(8) . .
O44 W7 O26 99.7(8) . .
O30 W7 O26 91.5(8) . .
O10 W7 O26 158.3(8) . .
O39 W7 O26 85.2(9) . .
O44 W7 O3 168.9(7) . .
O30 W7 O3 86.1(7) . .
O10 W7 O3 85.0(7) . .
O39 W7 O3 73.6(7) . .
O26 W7 O3 73.3(7) . .
O45 W8 O8 104.0(9) . .
O45 W8 O38 101.5(9) . .
O8 W8 O38 86.2(8) . .
O45 W8 O16 99.7(9) . .
O8 W8 O16 89.8(8) . .
O38 W8 O16 158.8(8) . .
O45 W8 O15 97.3(9) . .
O8 W8 O15 158.6(8) . .
O38 W8 O15 91.0(8) . .
O16 W8 O15 85.2(8) . .
O45 W8 O28 169.6(8) . .
O8 W8 O28 84.0(7) . .
O38 W8 O28 85.4(7) . .
O16 W8 O28 73.5(7) . .
O15 W8 O28 74.6(7) . .
O5 W9 O29 104.2(5) . .
O5 W9 O11 104.3(6) . .
O29 W9 O11 84.3(7) . .
O5 W9 O19 99.2(6) . .
O29 W9 O19 92.4(8) . .
O11 W9 O19 156.4(8) . .
O5 W9 O40 100.3(6) . .
O29 W9 O40 155.4(7) . .
O11 W9 O40 88.3(8) . .
O19 W9 O40 85.2(8) . .
O5 W9 O13 169.5(5) . .
O29 W9 O13 84.8(6) . .
O11 W9 O13 81.5(7) . .
O19 W9 O13 74.9(7) . .
O40 W9 O13 70.9(7) . .
O2 W10 O7 103.0(9) . .
O2 W10 O22 103.6(8) . .
O7 W10 O22 86.1(8) . .
O2 W10 O23 98.7(8) . .
O7 W10 O23 158.2(8) . .
O22 W10 O23 90.2(8) . .
O2 W10 O15 98.3(9) . .
O7 W10 O15 89.5(8) . .
O22 W10 O15 158.1(8) . .
O23 W10 O15 86.0(8) . .
O2 W10 O28 169.9(8) . .
O7 W10 O28 84.4(7) . .
O22 W10 O28 83.5(7) . .
O23 W10 O28 73.9(6) . .
O15 W10 O28 74.8(7) . .
O4 W11 O29 106.0(8) . .
O4 W11 O20 100.6(10) . .
O29 W11 O20 84.5(7) . .
O4 W11 O39 99.0(9) . .
O29 W11 O39 154.9(7) . .
O20 W11 O39 89.9(8) . .
O4 W11 O25 103.0(9) . .
O29 W11 O25 89.4(7) . .
O20 W11 O25 156.4(8) . .
O39 W11 O25 86.1(8) . .
O4 W11 O3 169.8(8) . .
O29 W11 O3 82.6(6) . .
O20 W11 O3 85.3(7) . .
O39 W11 O3 72.5(6) . .
O25 W11 O3 71.3(6) . .
O14 W12 O40 98.9(9) . .
O14 W12 O38 102.9(9) . .
O40 W12 O38 158.0(8) . .
O14 W12 O49 104.2(9) . .
O40 W12 O49 91.8(8) . .
O38 W12 O49 85.4(8) . .
O14 W12 O34 97.9(9) . .
O40 W12 O34 88.4(8) . .
O38 W12 O34 86.0(8) . .
O49 W12 O34 157.5(8) . .
O14 W12 O13 169.7(8) . .
O40 W12 O13 73.3(6) . .
O38 W12 O13 84.8(7) . .
O49 W12 O13 83.1(7) . .
O34 W12 O13 75.5(7) . .
N12 C15 C13 106(4) . 2_667
N12 C15 C16 122(4) . .
C13 C15 C16 132(4) 2_667 .
C15 C13 N6 109(4) 2_667 .
C15 C13 C14 143(4) 2_667 .
N6 C13 C14 108(3) . .
O35 C14 O64 121(5) . .
O35 C14 C13 125(4) . .
O64 C14 C13 113(4) . .

loop_
_geom_bond_atom_site_label_1
_geom_bond_atom_site_label_2
_geom_bond_distance
_geom_bond_site_symmetry_2
C1 O53 1.29(5) .
C1 O52 1.30(5) .
C1 C2 1.50(4) .
C8 O33 1.26(4) .
C8 O58 1.32(4) .
C8 C7 1.36(4) .
C3 N11 1.28(3) .
C3 C2 1.40(4) 2_566
C3 C4 1.55(5) .
C2 N9 1.38(4) .
C2 C3 1.40(4) 2_566
C11 N1 1.27(5) .
C11 C10 1.30(5) .
C11 C12 1.49(6) .
C7 N3 1.35(4) .
C7 C6 1.46(4) .
C6 N2 1.30(3) 2
C6 C5 1.43(4) 2
N12 C15 1.32(5) .
N12 N7 1.33(4) .
C5 O50 1.21(3) .
C5 O1 1.34(4) .
C5 C6 1.43(4) 2
C12 O62 1.32(5) .
C12 O63 1.57(6) .
C10 N5 1.42(4) 2_656
C10 C9 1.59(5) .
C9 O61 1.21(5) .
C9 O60 1.23(5) .
C16 O37 1.22(5) .
C16 O41 1.30(5) .
C16 C15 1.52(5) .
C4 O17 1.31(5) .
C4 O54 1.40(5) .
N3 N4 1.38(3) .
N4 N2 1.33(3) 2
N4 Cu2 1.91(3) .
N6 N7 1.32(4) 2_667
N6 C13 1.35(5) .
N6 Cu1 2.02(3) .
N7 N6 1.32(4) 2_667
N7 Cu1 1.96(3) .
N9 N10 1.31(3) .
N10 N11 1.32(3) 2_566
N10 Cu3 1.97(2) .
N11 N10 1.32(3) 2_566
N11 Cu3 2.00(3) .
N8 N1 1.30(4) 2_656
N8 N5 1.36(4) .
N8 Cu4 1.93(3) .
N5 C10 1.42(4) 2_656
N2 C6 1.30(3) 2
N2 N4 1.33(3) 2
N2 Cu2 1.96(2) .
N1 N8 1.30(4) 2_656
N1 Cu4 2.03(3) .
O2 W10 1.726(19) .
O3 Si1 1.620(18) .
O3 W7 2.345(14) .
O3 W2 2.356(16) .
O3 W11 2.375(16) .
O4 W11 1.66(2) .
O5 W9 1.701(7) .
Si1 O28 1.580(18) .
Si1 O13 1.593(18) .
Si1 O59 1.63(2) .
O6 W5 1.73(2) .
O7 W5 1.89(2) .
O7 W10 1.900(19) .
O8 W6 1.88(2) .
O8 W8 1.90(2) .
O9 W6 1.881(18) .
O9 W4 1.940(16) .
O10 W7 1.90(2) .
O10 W4 1.926(19) .
O11 W3 1.85(2) .
O11 W9 1.93(2) .
O12 W4 1.87(2) .
O12 W1 1.927(18) .
O13 W12 2.326(15) .
O13 W9 2.350(13) .
O13 W5 2.427(16) .
O14 W12 1.706(19) .
O16 W1 1.928(19) .
O16 W8 1.940(19) .
O17 Cu3 1.98(2) .
O18 W2 1.888(17) .
O18 W5 1.895(18) .
O19 W5 1.90(2) .
O19 W9 1.93(2) .
O20 W11 1.903(17) .
O20 W3 1.909(17) .
O21 Cu3 2.426(18) .
O22 W2 1.894(19) .
O22 W10 1.906(19) .
O15 W8 1.941(19) .
O15 W10 1.977(19) .
O23 W10 1.91(2) .
O23 W1 1.929(17) .
O24 W6 1.866(18) .
O24 W3 1.954(17) .
O25 W2 1.843(18) .
O25 W11 1.937(19) .
O26 W7 1.918(18) .
O26 W2 1.95(2) .
O27 W4 1.897(18) .
O27 W3 1.940(18) .
O28 W10 2.364(15) .
O28 W1 2.368(15) .
O28 W8 2.395(16) .
O29 W9 1.872(15) .
O29 W11 1.891(16) .
O30 W7 1.85(2) .
O30 W1 1.950(19) .
O31 W1 1.728(18) .
O32 Cu3 1.94(3) .
O34 W5 1.946(19) .
O34 W12 1.961(19) .
O35 C14 1.16(4) .
O35 Cu1 2.01(2) .
O36 Cu1 2.29(3) .
O38 W12 1.878(18) .
O38 W8 1.923(19) .
O39 W7 1.915(16) .
O39 W11 1.936(16) .
O40 W12 1.86(2) .
O40 W9 1.971(18) .
O42 Cu2 1.97(2) .
O43 W4 1.71(2) .
O43 Cu1 2.39(2) .
O44 W7 1.712(15) .
O45 W8 1.720(18) .
O46 W6 1.717(17) .
O47 W2 1.691(18) .
O48 W3 1.70(2) .
O49 W12 1.888(18) .
O49 W6 1.900(18) .
O50 Cu2 1.990(19) .
O51 Cu4 2.41(3) .
O55 Cu1 2.09(3) .
O57 Cu4 1.98(4) .
O59 W3 2.323(17) .
O59 W6 2.329(15) .
O59 W4 2.377(17) .
O63 Cu4 1.95(3) .
C15 C13 1.33(5) 2_667
C13 C15 1.33(5) 2_667
C13 C14 1.47(6) .
O64 C14 1.42(5) .

loop_
_platon_squeeze_void_nr
_platon_squeeze_void_average_x
_platon_squeeze_void_average_y
_platon_squeeze_void_average_z
_platon_squeeze_void_volume
_platon_squeeze_void_count_electrons
1 0.000 0.044 0.456 920.8 54.8
2 0.282 0.552 0.632 10.3 1.6
3 0.717 0.448 0.368 10.8 2.3
